data_2226358
loop_
_publ_author_name
'Huang, Chiung-Cheng'
'Wu, Feng-Ling'
'Lo, Yih Hsing'
'Lai, Wen-Rong'
'Lin, Chia-Her'

_publ_section_title
;
 Methyl 1-benzyl-1<i>H</i>-1,2,3-triazole-4-carboxylate
;
_journal_coeditor_code BH2294
_journal_issue 7
_journal_name_full 'Acta Crystallographica Section E'
_journal_page_first o1690
_journal_paper_doi 10.1107/S1600536810022531
_journal_volume 66
_journal_year 2010
_chemical_formula_iupac 'C11 H11 N3 O2'
_chemical_formula_moiety 'C11 H11 N3 O2'
_chemical_formula_sum 'C11 H11 N3 O2'
_chemical_formula_weight 217.23
_chemical_name_systematic
;
Methyl 1-benzyl-1<i>H</i>-1,2,3-triazole-4-carboxylate
;
_space_group_IT_number 14
_symmetry_cell_setting monoclinic
_symmetry_space_group_name_Hall '-P 2ybc'
_symmetry_space_group_name_H-M 'P 1 21/c 1'
_atom_sites_solution_hydrogens geom
_atom_sites_solution_primary direct
_atom_sites_solution_secondary difmap
_audit_creation_method SHELXL-97
_cell_angle_alpha 90.00
_cell_angle_beta 110.664(3)
_cell_angle_gamma 90.00
_cell_formula_units_Z 4
_cell_length_a 12.0551(6)
_cell_length_b 5.6285(3)
_cell_length_c 16.7578(10)
_cell_measurement_reflns_used 3680
_cell_measurement_temperature 200(2)
_cell_measurement_theta_max 24.978
_cell_measurement_theta_min 2.569
_cell_volume 1063.90(10)
_computing_cell_refinement 'DENZO and SCALEPACK (Otwinowski & Minor, 1997)'
_computing_data_collection 'COLLECT (Nonius, 1999)'
_computing_data_reduction 'DENZO and SCALEPACK (Otwinowski & Minor, 1997)'
_computing_molecular_graphics 'ORTEP-3 (Farrugia, 1997)'
_computing_publication_material 'WinGX (Farrugia, 1999)'
_computing_structure_refinement 'SHELXL97 (Sheldrick, 2008)'
_computing_structure_solution 'SHELXS97 (Sheldrick, 2008)'
_diffrn_ambient_temperature 200(2)
_diffrn_detector_area_resol_mean 9
_diffrn_measured_fraction_theta_full 0.989
_diffrn_measured_fraction_theta_max 0.989
_diffrn_measurement_device_type 'Nonuis KappaCCD'
_diffrn_measurement_method 'CCD rotation images, thick slices'
_diffrn_radiation_monochromator graphite
_diffrn_radiation_source 'fine-focus sealed tube'
_diffrn_radiation_type MoK\a
_diffrn_radiation_wavelength 0.71073
_diffrn_reflns_av_R_equivalents 0.0232
_diffrn_reflns_av_sigmaI/netI 0.0205
_diffrn_reflns_limit_h_max 14
_diffrn_reflns_limit_h_min -14
_diffrn_reflns_limit_k_max 6
_diffrn_reflns_limit_k_min -6
_diffrn_reflns_limit_l_max 18
_diffrn_reflns_limit_l_min -19
_diffrn_reflns_number 7021
_diffrn_reflns_theta_full 24.98
_diffrn_reflns_theta_max 24.98
_diffrn_reflns_theta_min 1.81
_exptl_absorpt_coefficient_mu 0.097
_exptl_absorpt_correction_T_max 0.9669
_exptl_absorpt_correction_T_min 0.9487
_exptl_absorpt_correction_type multi-scan
_exptl_absorpt_process_details '(SORTAV; Blessing, 1995)'
_exptl_crystal_colour colorless
_exptl_crystal_density_diffrn 1.356
_exptl_crystal_density_method 'not measured'
_exptl_crystal_description prism
_exptl_crystal_F_000 456
_exptl_crystal_size_max 0.55
_exptl_crystal_size_mid 0.40
_exptl_crystal_size_min 0.35
_refine_diff_density_max 0.147
_refine_diff_density_min -0.162
_refine_ls_extinction_method none
_refine_ls_goodness_of_fit_ref 1.008
_refine_ls_hydrogen_treatment constr
_refine_ls_matrix_type full
_refine_ls_number_constraints 0
_refine_ls_number_parameters 145
_refine_ls_number_reflns 1845
_refine_ls_number_restraints 0
_refine_ls_restrained_S_all 1.008
_refine_ls_R_factor_all 0.0392
_refine_ls_R_factor_gt 0.0336
_refine_ls_shift/su_max 0.000
_refine_ls_shift/su_mean 0.000
_refine_ls_structure_factor_coef Fsqd
_refine_ls_weighting_details 'calc w=1/[\s^2^(Fo^2^)+(0.0442P)^2^+0.2782P] where P=(Fo^2^+2Fc^2^)/3'
_refine_ls_weighting_scheme calc
_refine_ls_wR_factor_gt 0.0862
_refine_ls_wR_factor_ref 0.0906
_reflns_number_gt 1615
_reflns_number_total 1845
_reflns_threshold_expression I>2\s(I)
_cod_data_source_file bh2294.cif
_cod_data_source_block I
_cod_original_sg_symbol_H-M 'P 21/c'
_cod_database_code 2226358
_cod_database_fobs_code 2226358

loop_
_symmetry_equiv_pos_as_xyz
'x, y, z'
'-x, y+1/2, -z+1/2'
'-x, -y, -z'
'x, -y-1/2, z-1/2'

loop_
_atom_site_type_symbol
_atom_site_label
_atom_site_fract_x
_atom_site_fract_y
_atom_site_fract_z
_atom_site_U_iso_or_equiv
_atom_site_adp_type
_atom_site_calc_flag
_atom_site_refinement_flags
_atom_site_occupancy
_atom_site_disorder_assembly
_atom_site_disorder_group
C C1 -0.11251(12) 1.1370(3) 0.66802(10) 0.0462(4) Uani d . 1 . .
H H1A -0.1102 1.3069 0.6814 0.069 Uiso calc R 1 . .
H H1B -0.1054 1.0444 0.7191 0.069 Uiso calc R 1 . .
H H1C -0.1878 1.0991 0.6226 0.069 Uiso calc R 1 . .
C C2 -0.00887(11) 0.8505(2) 0.61959(8) 0.0359(3) Uani d . 1 . .
C C3 0.09145(10) 0.8061(2) 0.59130(8) 0.0344(3) Uani d . 1 . .
C C4 0.13667(11) 0.5915(2) 0.57855(8) 0.0379(3) Uani d . 1 . .
H H4 0.1102 0.4373 0.5864 0.045 Uiso calc R 1 . .
C C5 0.30857(12) 0.4920(2) 0.53001(10) 0.0441(3) Uani d . 1 . .
H H5A 0.3067 0.5334 0.4721 0.053 Uiso calc R 1 . .
H H5B 0.2820 0.3252 0.5288 0.053 Uiso calc R 1 . .
C C6 0.43422(11) 0.5135(2) 0.59233(8) 0.0359(3) Uani d . 1 . .
C C7 0.48209(14) 0.3404(3) 0.65326(10) 0.0508(4) Uani d . 1 . .
H H7 0.4357 0.2066 0.6564 0.061 Uiso calc R 1 . .
C C8 0.59814(16) 0.3616(4) 0.71015(11) 0.0662(5) Uani d . 1 . .
H H8 0.6306 0.2417 0.7518 0.079 Uiso calc R 1 . .
C C9 0.66570(14) 0.5532(4) 0.70663(11) 0.0647(5) Uani d . 1 . .
H H9 0.7448 0.5669 0.7456 0.078 Uiso calc R 1 . .
C C10 0.61865(14) 0.7251(3) 0.64659(12) 0.0630(5) Uani d . 1 . .
H H10 0.6653 0.8590 0.6442 0.076 Uiso calc R 1 . .
C C11 0.50372(12) 0.7062(3) 0.58917(10) 0.0488(4) Uani d . 1 . .
H H11 0.4724 0.8262 0.5474 0.059 Uiso calc R 1 . .
N N1 0.15518(9) 0.98335(18) 0.57253(7) 0.0379(3) Uani d . 1 . .
N N2 0.23722(9) 0.88701(19) 0.54855(8) 0.0404(3) Uani d . 1 . .
N N3 0.22627(9) 0.64798(18) 0.55266(7) 0.0380(3) Uani d . 1 . .
O O1 -0.01523(8) 1.07905(16) 0.63991(6) 0.0417(3) Uani d . 1 . .
O O2 -0.07666(8) 0.69845(17) 0.62483(7) 0.0480(3) Uani d . 1 . .

loop_
_atom_site_aniso_label
_atom_site_aniso_U_11
_atom_site_aniso_U_22
_atom_site_aniso_U_33
_atom_site_aniso_U_12
_atom_site_aniso_U_13
_atom_site_aniso_U_23
C1 0.0442(8) 0.0438(8) 0.0558(9) -0.0033(6) 0.0239(7) -0.0050(6)
C2 0.0330(6) 0.0314(6) 0.0372(7) -0.0041(5) 0.0047(5) 0.0008(5)
C3 0.0298(6) 0.0293(6) 0.0373(7) -0.0038(5) 0.0032(5) -0.0005(5)
C4 0.0326(6) 0.0298(6) 0.0456(8) -0.0047(5) 0.0067(6) -0.0009(5)
C5 0.0396(7) 0.0351(7) 0.0554(8) 0.0013(6) 0.0143(6) -0.0090(6)
C6 0.0361(7) 0.0332(7) 0.0416(7) 0.0016(5) 0.0177(6) -0.0016(5)
C7 0.0564(9) 0.0444(8) 0.0557(9) 0.0048(7) 0.0248(7) 0.0087(7)
C8 0.0688(11) 0.0781(13) 0.0459(9) 0.0277(10) 0.0131(8) 0.0094(8)
C9 0.0395(8) 0.0891(14) 0.0590(10) 0.0112(9) 0.0091(7) -0.0207(10)
C10 0.0409(8) 0.0662(11) 0.0854(13) -0.0141(8) 0.0266(8) -0.0157(9)
C11 0.0439(8) 0.0435(8) 0.0618(9) -0.0029(6) 0.0221(7) 0.0054(7)
N1 0.0323(5) 0.0309(6) 0.0472(7) -0.0012(4) 0.0098(5) -0.0001(5)
N2 0.0358(6) 0.0300(6) 0.0533(7) -0.0010(4) 0.0134(5) -0.0008(5)
N3 0.0329(5) 0.0283(5) 0.0474(7) -0.0015(4) 0.0076(5) -0.0037(5)
O1 0.0387(5) 0.0336(5) 0.0555(6) -0.0053(4) 0.0199(4) -0.0067(4)
O2 0.0437(5) 0.0365(5) 0.0641(7) -0.0083(4) 0.0196(5) 0.0017(4)

loop_
_atom_type_symbol
_atom_type_description
_atom_type_scat_dispersion_real
_atom_type_scat_dispersion_imag
_atom_type_scat_source
C C 0.0033 0.0016 'International Tables Vol C Tables 4.2.6.8 and 6.1.1.4'
H H 0.0000 0.0000 'International Tables Vol C Tables 4.2.6.8 and 6.1.1.4'
N N 0.0061 0.0033 'International Tables Vol C Tables 4.2.6.8 and 6.1.1.4'
O O 0.0106 0.0060 'International Tables Vol C Tables 4.2.6.8 and 6.1.1.4'

loop_
_geom_angle_atom_site_label_1
_geom_angle_atom_site_label_2
_geom_angle_atom_site_label_3
_geom_angle_site_symmetry_1
_geom_angle_site_symmetry_3
_geom_angle
_geom_angle_publ_flag
O1 C1 H1A . . 109.5 ?
O1 C1 H1B . . 109.5 ?
H1A C1 H1B . . 109.5 ?
O1 C1 H1C . . 109.5 ?
H1A C1 H1C . . 109.5 ?
H1B C1 H1C . . 109.5 ?
O2 C2 O1 . . 124.12(13) ?
O2 C2 C3 . . 123.97(12) ?
O1 C2 C3 . . 111.90(10) ?
N1 C3 C4 . . 108.74(11) ?
N1 C3 C2 . . 123.10(11) ?
C4 C3 C2 . . 128.16(11) ?
N3 C4 C3 . . 104.61(11) ?
N3 C4 H4 . . 127.7 ?
C3 C4 H4 . . 127.7 ?
N3 C5 C6 . . 112.13(11) ?
N3 C5 H5A . . 109.2 ?
C6 C5 H5A . . 109.2 ?
N3 C5 H5B . . 109.2 ?
C6 C5 H5B . . 109.2 ?
H5A C5 H5B . . 107.9 ?
C7 C6 C11 . . 118.73(13) ?
C7 C6 C5 . . 120.65(12) ?
C11 C6 C5 . . 120.62(12) ?
C6 C7 C8 . . 120.16(15) ?
C6 C7 H7 . . 119.9 ?
C8 C7 H7 . . 119.9 ?
C9 C8 C7 . . 120.57(16) ?
C9 C8 H8 . . 119.7 ?
C7 C8 H8 . . 119.7 ?
C8 C9 C10 . . 119.48(15) ?
C8 C9 H9 . . 120.3 ?
C10 C9 H9 . . 120.3 ?
C9 C10 C11 . . 120.74(16) ?
C9 C10 H10 . . 119.6 ?
C11 C10 H10 . . 119.6 ?
C6 C11 C10 . . 120.32(15) ?
C6 C11 H11 . . 119.8 ?
C10 C11 H11 . . 119.8 ?
N2 N1 C3 . . 108.43(10) ?
N1 N2 N3 . . 107.32(10) ?
C4 N3 N2 . . 110.89(11) ?
C4 N3 C5 . . 129.62(11) ?
N2 N3 C5 . . 119.49(11) ?
C2 O1 C1 . . 115.14(10) ?

loop_
_geom_bond_atom_site_label_1
_geom_bond_atom_site_label_2
_geom_bond_site_symmetry_2
_geom_bond_distance
_geom_bond_publ_flag
C1 O1 . 1.4469(16) ?
C1 H1A . 0.9800 ?
C1 H1B . 0.9800 ?
C1 H1C . 0.9800 ?
C2 O2 . 1.2076(15) ?
C2 O1 . 1.3400(15) ?
C2 C3 . 1.4678(19) ?
C3 N1 . 1.3621(16) ?
C3 C4 . 1.3722(17) ?
C4 N3 . 1.3367(17) ?
C4 H4 . 0.9500 ?
C5 N3 . 1.4713(17) ?
C5 C6 . 1.5110(18) ?
C5 H5A . 0.9900 ?
C5 H5B . 0.9900 ?
C6 C7 . 1.3817(19) ?
C6 C11 . 1.3830(19) ?
C7 C8 . 1.392(2) ?
C7 H7 . 0.9500 ?
C8 C9 . 1.365(3) ?
C8 H8 . 0.9500 ?
C9 C10 . 1.367(3) ?
C9 H9 . 0.9500 ?
C10 C11 . 1.384(2) ?
C10 H10 . 0.9500 ?
C11 H11 . 0.9500 ?
N1 N2 . 1.3092(15) ?
N2 N3 . 1.3560(15) ?

loop_
_cod_related_entry_id
_cod_related_entry_database
_cod_related_entry_code
1 ChemSpider 12951317
